data_7048384
loop_
_publ_author_name
'Wu, Dong-Fang'
'Liu, Zhen'
'Ren, Peng'
'Liu, Xiao-He'
'Wang, Ning'
'Cui, Jian-Zhong'
'Gao, Hong-Ling'

_publ_section_title
;
 A new family of dinuclear lanthanide complexes constructed from an
 8-hydroxyquinoline Schiff base and \b-diketone: magnetic properties and
 near-infrared luminescence.
;
_journal_issue 4
_journal_name_full 'Dalton transactions (Cambridge, England : 2003)'
_journal_page_first 1392
_journal_page_last 1403
_journal_paper_doi 10.1039/c8dt04384a
_journal_volume 48
_journal_year 2019
_chemical_formula_moiety 'C92 H64 Gd2 N6 O14'
_chemical_formula_sum 'C92 H64 Gd2 N6 O14'
_chemical_formula_weight 1791.99
_space_group_crystal_system triclinic
_space_group_IT_number 2
_space_group_name_Hall '-P 1'
_space_group_name_H-M_alt 'P -1'
_symmetry_space_group_name_Hall '-P 1'
_symmetry_space_group_name_H-M 'P -1'
_atom_sites_solution_hydrogens geom
_atom_sites_solution_primary direct
_audit_creation_date 2018-07-25
_audit_creation_method
;
Olex2 1.2
(compiled 2018.05.29 svn.r3508 for OlexSys, GUI svn.r5506)
;
_audit_update_record
;
2018-07-31 deposited with the CCDC.
2018-12-19 downloaded from the CCDC.
;
_cell_angle_alpha 95.279(4)
_cell_angle_beta 107.403(4)
_cell_angle_gamma 109.148(5)
_cell_formula_units_Z 1
_cell_length_a 11.007(3)
_cell_length_b 13.723(4)
_cell_length_c 14.116(4)
_cell_measurement_reflns_used 6372
_cell_measurement_temperature 133(2)
_cell_measurement_theta_max 27.5
_cell_measurement_theta_min 3.0
_cell_volume 1878.8(9)
_computing_cell_refinement 'CrystalClear-SM Expert 2.1 b42'
_computing_data_collection 'CrystalClear-SM Expert 2.1 b42 (Rigaku, 2015)'
_computing_data_reduction 'CrystalClear-SM Expert 2.1 b42'
_computing_molecular_graphics 'Olex2 (Dolomanov et al., 2009)'
_computing_publication_material 'Olex2 (Dolomanov et al., 2009)'
_computing_structure_refinement 'ShelXL (Sheldrick, 2015)'
_computing_structure_solution 'ShelXS (Sheldrick, 2008)'
_diffrn_ambient_temperature 133.15
_diffrn_detector_area_resol_mean 5.814
_diffrn_measured_fraction_theta_full 0.989
_diffrn_measured_fraction_theta_max 0.970
_diffrn_measurement_device_type 'Bruker P4'
_diffrn_measurement_method '\w scans'
_diffrn_radiation_monochromator confocal
_diffrn_radiation_type MoK\a
_diffrn_radiation_wavelength 0.71073
_diffrn_reflns_av_R_equivalents 0.0389
_diffrn_reflns_av_unetI/netI 0.0421
_diffrn_reflns_Laue_measured_fraction_full 0.989
_diffrn_reflns_Laue_measured_fraction_max 0.970
_diffrn_reflns_limit_h_max 14
_diffrn_reflns_limit_h_min -13
_diffrn_reflns_limit_k_max 17
_diffrn_reflns_limit_k_min -15
_diffrn_reflns_limit_l_max 18
_diffrn_reflns_limit_l_min -18
_diffrn_reflns_number 24296
_diffrn_reflns_point_group_measured_fraction_full 0.989
_diffrn_reflns_point_group_measured_fraction_max 0.970
_diffrn_reflns_theta_full 25.242
_diffrn_reflns_theta_max 27.634
_diffrn_reflns_theta_min 3.005
_diffrn_standards_decay_% 0
_diffrn_standards_interval_count 0
_diffrn_standards_interval_time 0
_diffrn_standards_number 0
_exptl_absorpt_coefficient_mu 1.824
_exptl_absorpt_correction_T_max 0.7843
_exptl_absorpt_correction_T_min 0.7118
_exptl_absorpt_correction_type multi-scan
_exptl_absorpt_process_details 'REQAB (Rigaku, 1998)'
_exptl_crystal_colour Colorless
_exptl_crystal_density_diffrn 1.584
_exptl_crystal_density_method 'not measured'
_exptl_crystal_description Prism
_exptl_crystal_F_000 898
_exptl_crystal_size_max 0.2
_exptl_crystal_size_mid 0.18
_exptl_crystal_size_min 0.14
_refine_diff_density_max 0.620
_refine_diff_density_min -0.663
_refine_diff_density_rms 0.100
_refine_ls_extinction_method none
_refine_ls_goodness_of_fit_ref 1.103
_refine_ls_hydrogen_treatment constr
_refine_ls_matrix_type full
_refine_ls_number_parameters 514
_refine_ls_number_reflns 8499
_refine_ls_number_restraints 0
_refine_ls_restrained_S_all 1.103
_refine_ls_R_factor_all 0.0292
_refine_ls_R_factor_gt 0.0232
_refine_ls_shift/su_max 0.002
_refine_ls_shift/su_mean 0.000
_refine_ls_structure_factor_coef Fsqd
_refine_ls_weighting_details 'w=1/[\s^2^(Fo^2^)+(0.0335P)^2^+0.1651P] where P=(Fo^2^+2Fc^2^)/3'
_refine_ls_weighting_scheme calc
_refine_ls_wR_factor_gt 0.0539
_refine_ls_wR_factor_ref 0.0694
_reflns_Friedel_coverage 0.000
_reflns_number_gt 7529
_reflns_number_total 8499
_reflns_threshold_expression 'I > 2\s(I)'
_cod_data_source_file c8dt04384a2.cif
_cod_data_source_block shelx
_cod_depositor_comments 'Adding full bibliography for 7048384--7048389.cif.'
_cod_original_cell_volume 1878.9(10)
_cod_database_code 7048384
_shelx_shelxl_version_number 2018/3
_shelx_space_group_comment
;
The symmetry employed for this shelxl refinement is uniquely defined
by the following loop, which should always be used as a source of
symmetry information in preference to the above space-group names.
They are only intended as comments.
;
_shelx_estimated_absorpt_t_max 0.784
_shelx_estimated_absorpt_t_min 0.712
_olex2_refinement_description
;
1. Fixed Uiso
 At 1.2 times of:
  All C(H) groups
2.a Aromatic/amide H refined with riding coordinates:
 C3(H3), C4(H4), C5(H5), C7(H7), C8(H8), C10(H10), C12(H12), C13(H13),
 C15(H15), C16(H16), C17(H17), C18(H18), C19(H19), C20(H20), C21(H21), C24(H24),
  C27(H27), C28(H28), C29(H29), C30(H30), C31(H31), C32(H32), C33(H33),
 C34(H34), C35(H35), C36(H36), C39(H39), C42(H42), C43(H43), C44(H44), C45(H45),
  C46(H46)
;
_olex2_submission_special_instructions 'No special instructions were received'

loop_
_space_group_symop_operation_xyz
'x, y, z'
'-x, -y, -z'

loop_
_atom_site_label
_atom_site_type_symbol
_atom_site_fract_x
_atom_site_fract_y
_atom_site_fract_z
_atom_site_U_iso_or_equiv
_atom_site_adp_type
_atom_site_occupancy
_atom_site_site_symmetry_order
_atom_site_calc_flag
_atom_site_refinement_flags_posn
Gd1 Gd 0.67852(2) 0.55255(2) 0.10804(2) 0.01463(5) Uani 1 1 d .
O1 O 0.55912(18) 0.52206(14) -0.07361(14) 0.0174(4) Uani 1 1 d .
O2 O 1.0936(3) 0.7049(2) 0.68706(18) 0.0423(6) Uani 1 1 d .
O3 O 1.1972(3) 0.8627(2) 0.67343(19) 0.0477(7) Uani 1 1 d .
O4 O 0.67401(19) 0.39143(15) 0.03044(15) 0.0203(4) Uani 1 1 d .
O5 O 0.68117(19) 0.43901(15) 0.22265(14) 0.0202(4) Uani 1 1 d .
O6 O 0.7077(2) 0.66298(15) 0.25498(15) 0.0208(4) Uani 1 1 d .
O7 O 0.7235(2) 0.72411(15) 0.08027(14) 0.0212(4) Uani 1 1 d .
N1 N 0.8373(2) 0.58870(17) 0.00944(17) 0.0162(4) Uani 1 1 d .
N2 N 0.9486(2) 0.62823(18) 0.21341(17) 0.0202(5) Uani 1 1 d .
N3 N 1.1298(3) 0.7703(2) 0.6371(2) 0.0317(6) Uani 1 1 d .
C1 C 0.7777(3) 0.5661(2) -0.0934(2) 0.0169(5) Uani 1 1 d .
C2 C 0.6307(3) 0.5321(2) -0.1355(2) 0.0176(5) Uani 1 1 d .
C3 C 0.5723(3) 0.5110(2) -0.2400(2) 0.0196(6) Uani 1 1 d .
H3 H 0.475572 0.489689 -0.270414 0.024 Uiso 1 1 calc R
C4 C 0.6512(3) 0.5200(2) -0.3024(2) 0.0238(6) Uani 1 1 d .
H4 H 0.606541 0.504809 -0.373926 0.029 Uiso 1 1 calc R
C5 C 0.7912(3) 0.5502(2) -0.2635(2) 0.0252(6) Uani 1 1 d .
H5 H 0.842309 0.553329 -0.307494 0.030 Uiso 1 1 calc R
C6 C 0.8576(3) 0.5763(2) -0.1579(2) 0.0202(6) Uani 1 1 d .
C7 C 1.0023(3) 0.6122(2) -0.1096(2) 0.0220(6) Uani 1 1 d .
H7 H 1.059583 0.619427 -0.149274 0.026 Uiso 1 1 calc R
C8 C 1.0587(3) 0.6361(2) -0.0064(2) 0.0235(6) Uani 1 1 d .
H8 H 1.155486 0.660940 0.026245 0.028 Uiso 1 1 calc R
C9 C 0.9727(3) 0.6239(2) 0.0512(2) 0.0187(5) Uani 1 1 d .
C10 C 1.0289(3) 0.6481(2) 0.1623(2) 0.0202(6) Uani 1 1 d .
H10 H 1.125442 0.678712 0.196661 0.024 Uiso 1 1 calc R
C11 C 1.0048(3) 0.6639(2) 0.3207(2) 0.0211(6) Uani 1 1 d .
C12 C 1.0909(3) 0.7679(2) 0.3661(2) 0.0266(6) Uani 1 1 d .
H12 H 1.120656 0.815103 0.325227 0.032 Uiso 1 1 calc R
C13 C 1.1342(3) 0.8043(3) 0.4702(2) 0.0293(7) Uani 1 1 d .
H13 H 1.191144 0.875840 0.501276 0.035 Uiso 1 1 calc R
C14 C 1.0908(3) 0.7317(2) 0.5273(2) 0.0242(6) Uani 1 1 d .
C15 C 1.0070(3) 0.6284(3) 0.4839(2) 0.0280(7) Uani 1 1 d .
H15 H 0.978248 0.581004 0.524960 0.034 Uiso 1 1 calc R
C16 C 0.9648(3) 0.5937(2) 0.3803(2) 0.0248(6) Uani 1 1 d .
H16 H 0.908509 0.521910 0.349797 0.030 Uiso 1 1 calc R
C17 C 0.5788(3) 0.2530(2) -0.1501(2) 0.0247(6) Uani 1 1 d .
H17 H 0.613406 0.326765 -0.147425 0.030 Uiso 1 1 calc R
C18 C 0.5417(3) 0.1846(3) -0.2403(2) 0.0313(7) Uani 1 1 d .
H18 H 0.551555 0.211033 -0.298562 0.038 Uiso 1 1 calc R
C19 C 0.4901(4) 0.0776(3) -0.2458(2) 0.0355(8) Uani 1 1 d .
H19 H 0.464897 0.029567 -0.307664 0.043 Uiso 1 1 calc R
C20 C 0.4754(4) 0.0409(3) -0.1615(3) 0.0358(8) Uani 1 1 d .
H20 H 0.437609 -0.032969 -0.165639 0.043 Uiso 1 1 calc R
C21 C 0.5147(3) 0.1097(2) -0.0703(2) 0.0274(6) Uani 1 1 d .
H21 H 0.505339 0.082724 -0.012140 0.033 Uiso 1 1 calc R
C22 C 0.5677(3) 0.2182(2) -0.0631(2) 0.0210(6) Uani 1 1 d .
C23 C 0.6092(3) 0.2985(2) 0.0323(2) 0.0185(5) Uani 1 1 d .
C24 C 0.5785(3) 0.2678(2) 0.1170(2) 0.0224(6) Uani 1 1 d .
H24 H 0.528209 0.195339 0.112070 0.027 Uiso 1 1 calc R
C25 C 0.6182(3) 0.3386(2) 0.2084(2) 0.0199(6) Uani 1 1 d .
C26 C 0.5891(3) 0.3001(2) 0.2976(2) 0.0225(6) Uani 1 1 d .
C27 C 0.5025(4) 0.1965(3) 0.2903(3) 0.0333(7) Uani 1 1 d .
H27 H 0.460238 0.148222 0.226639 0.040 Uiso 1 1 calc R
C28 C 0.4780(4) 0.1642(3) 0.3745(3) 0.0424(9) Uani 1 1 d .
H28 H 0.416683 0.094468 0.367954 0.051 Uiso 1 1 calc R
C29 C 0.5421(4) 0.2324(3) 0.4686(3) 0.0446(9) Uani 1 1 d .
H29 H 0.525008 0.209400 0.526435 0.053 Uiso 1 1 calc R
C30 C 0.6292(4) 0.3318(3) 0.4780(2) 0.0395(9) Uani 1 1 d .
H30 H 0.675733 0.377471 0.543140 0.047 Uiso 1 1 calc R
C31 C 0.6516(3) 0.3681(3) 0.3929(2) 0.0313(7) Uani 1 1 d .
H31 H 0.709539 0.439087 0.400031 0.038 Uiso 1 1 calc R
C32 C 0.7490(3) 0.7135(2) 0.4564(2) 0.0272(7) Uani 1 1 d .
H32 H 0.709803 0.641726 0.421570 0.033 Uiso 1 1 calc R
C33 C 0.7748(4) 0.7371(3) 0.5598(2) 0.0331(7) Uani 1 1 d .
H33 H 0.752362 0.681713 0.594865 0.040 Uiso 1 1 calc R
C34 C 0.8328(4) 0.8408(3) 0.6121(2) 0.0355(8) Uani 1 1 d .
H34 H 0.853740 0.856960 0.683449 0.043 Uiso 1 1 calc R
C35 C 0.8600(4) 0.9202(3) 0.5601(3) 0.0431(9) Uani 1 1 d .
H35 H 0.898579 0.991787 0.595310 0.052 Uiso 1 1 calc R
C36 C 0.8313(4) 0.8962(3) 0.4554(3) 0.0372(8) Uani 1 1 d .
H36 H 0.847513 0.951737 0.419653 0.045 Uiso 1 1 calc R
C37 C 0.7790(3) 0.7920(2) 0.4031(2) 0.0212(6) Uani 1 1 d .
C38 C 0.7572(3) 0.7614(2) 0.2920(2) 0.0205(6) Uani 1 1 d .
C39 C 0.7930(3) 0.8389(2) 0.2379(2) 0.0229(6) Uani 1 1 d .
H39 H 0.834570 0.910592 0.273102 0.028 Uiso 1 1 calc R
C40 C 0.7704(3) 0.8163(2) 0.1329(2) 0.0203(6) Uani 1 1 d .
C41 C 0.8026(3) 0.9047(2) 0.0784(2) 0.0229(6) Uani 1 1 d .
C42 C 0.7939(3) 0.8813(3) -0.0220(2) 0.0303(7) Uani 1 1 d .
H42 H 0.769621 0.810030 -0.053471 0.036 Uiso 1 1 calc R
C43 C 0.8195(4) 0.9587(3) -0.0769(3) 0.0388(8) Uani 1 1 d .
H43 H 0.814164 0.941138 -0.145118 0.047 Uiso 1 1 calc R
C44 C 0.8532(4) 1.0625(3) -0.0318(3) 0.0413(9) Uani 1 1 d .
H44 H 0.871667 1.116625 -0.068747 0.050 Uiso 1 1 calc R
C45 C 0.8598(4) 1.0869(3) 0.0668(3) 0.0403(9) Uani 1 1 d .
H45 H 0.880045 1.157870 0.096868 0.048 Uiso 1 1 calc R
C46 C 0.8373(3) 1.0098(2) 0.1225(3) 0.0317(7) Uani 1 1 d .
H46 H 0.845523 1.028262 0.191301 0.038 Uiso 1 1 calc R

loop_
_atom_site_aniso_label
_atom_site_aniso_U_11
_atom_site_aniso_U_22
_atom_site_aniso_U_33
_atom_site_aniso_U_23
_atom_site_aniso_U_13
_atom_site_aniso_U_12
Gd1 0.01303(7) 0.01525(7) 0.01340(7) -0.00092(4) 0.00375(4) 0.00437(5)
O1 0.0145(9) 0.0192(9) 0.0165(9) 0.0001(7) 0.0057(7) 0.0046(7)
O2 0.0431(14) 0.0544(16) 0.0218(12) 0.0049(11) 0.0081(10) 0.0126(12)
O3 0.0491(15) 0.0437(15) 0.0323(13) -0.0144(12) 0.0068(12) 0.0075(12)
O4 0.0213(9) 0.0164(10) 0.0244(10) 0.0021(8) 0.0118(8) 0.0057(8)
O5 0.0219(9) 0.0160(9) 0.0189(9) 0.0012(8) 0.0021(8) 0.0075(8)
O6 0.0239(10) 0.0190(10) 0.0205(10) 0.0023(8) 0.0080(8) 0.0094(8)
O7 0.0268(10) 0.0193(10) 0.0176(9) 0.0024(8) 0.0059(8) 0.0107(8)
N1 0.0156(10) 0.0143(11) 0.0177(11) 0.0017(9) 0.0069(9) 0.0039(8)
N2 0.0182(11) 0.0210(12) 0.0178(11) -0.0003(9) 0.0033(9) 0.0069(9)
N3 0.0256(13) 0.0434(17) 0.0221(13) -0.0025(12) 0.0023(11) 0.0159(12)
C1 0.0196(13) 0.0152(12) 0.0186(13) 0.0038(10) 0.0078(10) 0.0086(10)
C2 0.0188(12) 0.0141(12) 0.0186(13) -0.0006(10) 0.0093(10) 0.0032(10)
C3 0.0176(13) 0.0220(14) 0.0194(13) 0.0035(11) 0.0057(10) 0.0085(11)
C4 0.0272(15) 0.0297(16) 0.0171(13) 0.0067(12) 0.0083(11) 0.0128(12)
C5 0.0273(15) 0.0298(16) 0.0235(14) 0.0076(12) 0.0173(12) 0.0090(12)
C6 0.0205(13) 0.0203(14) 0.0232(14) 0.0063(11) 0.0113(11) 0.0080(11)
C7 0.0208(13) 0.0238(15) 0.0280(15) 0.0095(12) 0.0140(12) 0.0106(11)
C8 0.0158(13) 0.0229(15) 0.0289(15) 0.0005(12) 0.0105(11) 0.0026(11)
C9 0.0173(12) 0.0133(12) 0.0230(14) 0.0012(10) 0.0066(11) 0.0037(10)
C10 0.0144(12) 0.0196(14) 0.0221(14) 0.0003(11) 0.0027(10) 0.0054(10)
C11 0.0151(12) 0.0258(15) 0.0192(13) 0.0001(11) 0.0021(10) 0.0086(11)
C12 0.0259(15) 0.0248(15) 0.0239(15) 0.0025(12) 0.0064(12) 0.0058(12)
C13 0.0281(15) 0.0264(16) 0.0256(15) -0.0025(13) 0.0028(12) 0.0085(13)
C14 0.0204(13) 0.0289(16) 0.0194(14) -0.0014(12) 0.0009(11) 0.0114(12)
C15 0.0261(15) 0.0307(16) 0.0228(15) 0.0061(12) 0.0038(12) 0.0094(13)
C16 0.0248(14) 0.0180(14) 0.0230(14) 0.0013(11) -0.0001(11) 0.0056(11)
C17 0.0274(15) 0.0211(14) 0.0239(14) 0.0028(12) 0.0062(12) 0.0098(12)
C18 0.0360(17) 0.0366(18) 0.0215(15) 0.0045(13) 0.0083(13) 0.0160(14)
C19 0.0412(18) 0.0340(18) 0.0235(16) -0.0096(13) 0.0067(14) 0.0127(15)
C20 0.046(2) 0.0237(16) 0.0298(17) -0.0041(13) 0.0079(15) 0.0113(15)
C21 0.0369(17) 0.0204(15) 0.0238(15) 0.0038(12) 0.0097(13) 0.0106(13)
C22 0.0177(13) 0.0204(14) 0.0211(13) -0.0035(11) 0.0057(11) 0.0056(11)
C23 0.0157(12) 0.0208(14) 0.0184(13) 0.0017(11) 0.0045(10) 0.0079(11)
C24 0.0251(14) 0.0186(14) 0.0208(14) 0.0025(11) 0.0073(11) 0.0060(11)
C25 0.0191(13) 0.0216(14) 0.0180(13) 0.0022(11) 0.0045(10) 0.0088(11)
C26 0.0246(14) 0.0271(15) 0.0202(14) 0.0050(12) 0.0079(11) 0.0150(12)
C27 0.0447(19) 0.0287(17) 0.0325(17) 0.0062(14) 0.0228(15) 0.0128(15)
C28 0.058(2) 0.036(2) 0.047(2) 0.0156(17) 0.0344(19) 0.0191(18)
C29 0.056(2) 0.070(3) 0.0318(18) 0.0242(19) 0.0309(18) 0.036(2)
C30 0.046(2) 0.063(3) 0.0180(15) 0.0084(15) 0.0105(14) 0.0322(19)
C31 0.0328(16) 0.0422(19) 0.0212(15) 0.0035(14) 0.0081(13) 0.0191(15)
C32 0.0350(16) 0.0211(15) 0.0231(15) 0.0020(12) 0.0095(13) 0.0088(13)
C33 0.0448(19) 0.0369(18) 0.0247(16) 0.0126(14) 0.0132(14) 0.0218(15)
C34 0.0412(18) 0.043(2) 0.0178(14) -0.0033(14) 0.0100(13) 0.0137(16)
C35 0.063(2) 0.036(2) 0.0222(16) -0.0053(14) 0.0148(16) 0.0110(18)
C36 0.056(2) 0.0243(17) 0.0239(16) -0.0020(13) 0.0162(15) 0.0063(15)
C37 0.0192(13) 0.0263(15) 0.0191(13) 0.0014(11) 0.0053(11) 0.0118(11)
C38 0.0168(12) 0.0198(14) 0.0198(13) -0.0052(11) 0.0054(10) 0.0039(10)
C39 0.0265(14) 0.0191(14) 0.0201(14) 0.0003(11) 0.0068(11) 0.0069(11)
C40 0.0170(12) 0.0208(14) 0.0208(13) 0.0003(11) 0.0069(10) 0.0050(11)
C41 0.0202(13) 0.0203(14) 0.0249(14) 0.0028(11) 0.0075(11) 0.0043(11)
C42 0.0318(16) 0.0320(17) 0.0244(15) 0.0043(13) 0.0113(13) 0.0078(14)
C43 0.043(2) 0.038(2) 0.0280(16) 0.0078(15) 0.0127(15) 0.0057(16)
C44 0.048(2) 0.0321(19) 0.043(2) 0.0193(16) 0.0167(17) 0.0102(16)
C45 0.055(2) 0.0199(16) 0.047(2) 0.0139(15) 0.0182(18) 0.0129(15)
C46 0.0436(19) 0.0248(16) 0.0304(17) 0.0072(13) 0.0162(14) 0.0141(14)

loop_
_atom_type_symbol
_atom_type_description
_atom_type_scat_dispersion_real
_atom_type_scat_dispersion_imag
_atom_type_scat_source
C C 0.0033 0.0016 'International Tables Vol C Tables 4.2.6.8 and 6.1.1.4'
H H 0.0000 0.0000 'International Tables Vol C Tables 4.2.6.8 and 6.1.1.4'
Gd Gd -0.1653 3.9035 'International Tables Vol C Tables 4.2.6.8 and 6.1.1.4'
N N 0.0061 0.0033 'International Tables Vol C Tables 4.2.6.8 and 6.1.1.4'
O O 0.0106 0.0060 'International Tables Vol C Tables 4.2.6.8 and 6.1.1.4'

loop_
_geom_angle_atom_site_label_1
_geom_angle_atom_site_label_2
_geom_angle_atom_site_label_3
_geom_angle
_geom_angle_site_symmetry_1
_geom_angle_site_symmetry_3
O1 Gd1 Gd1 36.21(5) 2_665 2_665
O1 Gd1 Gd1 34.83(4) . 2_665
O1 Gd1 O1 71.04(7) 2_665 .
O1 Gd1 O4 90.55(7) 2_665 .
O1 Gd1 N1 137.56(7) 2_665 .
O1 Gd1 N1 66.99(7) . .
O1 Gd1 N2 159.44(7) 2_665 .
O1 Gd1 N2 129.42(7) . .
O4 Gd1 Gd1 78.96(5) . 2_665
O4 Gd1 O1 71.58(7) . .
O4 Gd1 N1 70.80(7) . .
O4 Gd1 N2 94.52(7) . .
O5 Gd1 Gd1 109.79(5) . 2_665
O5 Gd1 O1 82.09(7) . 2_665
O5 Gd1 O1 132.44(6) . .
O5 Gd1 O4 70.19(7) . .
O5 Gd1 N1 122.94(7) . .
O5 Gd1 N2 80.93(7) . .
O6 Gd1 Gd1 117.95(5) . 2_665
O6 Gd1 O1 90.63(7) . 2_665
O6 Gd1 O1 137.71(7) . .
O6 Gd1 O4 148.58(7) . .
O6 Gd1 O5 78.89(7) . .
O6 Gd1 O7 71.15(7) . .
O6 Gd1 N1 125.13(7) . .
O6 Gd1 N2 74.78(7) . .
O7 Gd1 Gd1 91.75(5) . 2_665
O7 Gd1 O1 77.61(6) . .
O7 Gd1 O1 105.80(7) . 2_665
O7 Gd1 O4 138.01(7) . .
O7 Gd1 O5 148.94(7) . .
O7 Gd1 N1 71.25(7) . .
O7 Gd1 N2 83.46(7) . .
N1 Gd1 Gd1 101.62(6) . 2_665
N1 Gd1 N2 62.55(7) . .
N2 Gd1 Gd1 164.17(5) . 2_665
Gd1 O1 Gd1 108.96(7) 2_665 .
C2 O1 Gd1 119.18(16) . .
C2 O1 Gd1 130.81(16) . 2_665
C23 O4 Gd1 131.14(18) . .
C25 O5 Gd1 130.73(17) . .
C38 O6 Gd1 137.44(18) . .
C40 O7 Gd1 137.56(18) . .
C1 N1 Gd1 116.51(17) . .
C9 N1 Gd1 124.03(18) . .
C9 N1 C1 119.4(2) . .
C10 N2 Gd1 116.91(18) . .
C10 N2 C11 119.0(2) . .
C11 N2 Gd1 123.07(17) . .
O2 N3 C14 117.3(3) . .
O3 N3 O2 123.7(3) . .
O3 N3 C14 119.0(3) . .
N1 C1 C2 117.6(2) . .
N1 C1 C6 121.6(2) . .
C6 C1 C2 120.8(2) . .
O1 C2 C1 119.4(2) . .
O1 C2 C3 123.8(2) . .
C3 C2 C1 116.7(2) . .
C2 C3 H3 119.0 . .
C2 C3 C4 121.9(3) . .
C4 C3 H3 119.0 . .
C3 C4 H4 119.0 . .
C5 C4 C3 122.0(3) . .
C5 C4 H4 119.0 . .
C4 C5 H5 120.5 . .
C4 C5 C6 119.0(3) . .
C6 C5 H5 120.5 . .
C5 C6 C1 119.4(2) . .
C5 C6 C7 123.7(3) . .
C7 C6 C1 116.9(3) . .
C6 C7 H7 120.0 . .
C8 C7 C6 120.0(3) . .
C8 C7 H7 120.0 . .
C7 C8 H8 120.3 . .
C7 C8 C9 119.4(3) . .
C9 C8 H8 120.3 . .
N1 C9 C8 122.7(3) . .
N1 C9 C10 116.0(2) . .
C8 C9 C10 121.3(2) . .
N2 C10 C9 120.3(2) . .
N2 C10 H10 119.8 . .
C9 C10 H10 119.8 . .
C12 C11 N2 121.8(3) . .
C16 C11 N2 118.4(3) . .
C16 C11 C12 119.7(3) . .
C11 C12 H12 119.4 . .
C11 C12 C13 121.2(3) . .
C13 C12 H12 119.4 . .
C12 C13 H13 121.3 . .
C14 C13 C12 117.3(3) . .
C14 C13 H13 121.3 . .
C13 C14 N3 117.9(3) . .
C15 C14 N3 119.6(3) . .
C15 C14 C13 122.4(3) . .
C14 C15 H15 120.3 . .
C14 C15 C16 119.5(3) . .
C16 C15 H15 120.3 . .
C11 C16 H16 120.1 . .
C15 C16 C11 119.9(3) . .
C15 C16 H16 120.1 . .
C18 C17 H17 118.9 . .
C18 C17 C22 122.3(3) . .
C22 C17 H17 118.9 . .
C17 C18 H18 120.2 . .
C17 C18 C19 119.6(3) . .
C19 C18 H18 120.2 . .
C18 C19 H19 120.3 . .
C20 C19 C18 119.4(3) . .
C20 C19 H19 120.3 . .
C19 C20 H20 119.5 . .
C19 C20 C21 121.0(3) . .
C21 C20 H20 119.5 . .
C20 C21 H21 119.8 . .
C20 C21 C22 120.4(3) . .
C22 C21 H21 119.8 . .
C17 C22 C21 117.2(3) . .
C17 C22 C23 118.9(3) . .
C21 C22 C23 123.9(3) . .
O4 C23 C22 115.5(2) . .
O4 C23 C24 123.7(3) . .
C24 C23 C22 120.8(3) . .
C23 C24 H24 118.4 . .
C25 C24 C23 123.1(3) . .
C25 C24 H24 118.4 . .
O5 C25 C24 124.1(3) . .
O5 C25 C26 115.4(2) . .
C24 C25 C26 120.5(3) . .
C27 C26 C25 122.5(3) . .
C31 C26 C25 119.5(3) . .
C31 C26 C27 118.0(3) . .
C26 C27 H27 119.7 . .
C28 C27 C26 120.7(3) . .
C28 C27 H27 119.7 . .
C27 C28 H28 119.7 . .
C27 C28 C29 120.5(4) . .
C29 C28 H28 119.7 . .
C28 C29 H29 120.1 . .
C30 C29 C28 119.9(3) . .
C30 C29 H29 120.1 . .
C29 C30 H30 119.6 . .
C29 C30 C31 120.8(3) . .
C31 C30 H30 119.6 . .
C26 C31 C30 120.1(3) . .
C26 C31 H31 119.9 . .
C30 C31 H31 119.9 . .
C33 C32 H32 119.3 . .
C37 C32 H32 119.3 . .
C37 C32 C33 121.3(3) . .
C32 C33 H33 119.8 . .
C34 C33 C32 120.3(3) . .
C34 C33 H33 119.8 . .
C33 C34 H34 120.3 . .
C35 C34 C33 119.3(3) . .
C35 C34 H34 120.3 . .
C34 C35 H35 119.9 . .
C34 C35 C36 120.3(3) . .
C36 C35 H35 119.9 . .
C35 C36 H36 119.6 . .
C37 C36 C35 120.7(3) . .
C37 C36 H36 119.6 . .
C32 C37 C36 118.0(3) . .
C32 C37 C38 118.9(3) . .
C36 C37 C38 123.1(3) . .
O6 C38 C37 115.6(3) . .
O6 C38 C39 124.4(3) . .
C39 C38 C37 120.0(3) . .
C38 C39 H39 118.4 . .
C38 C39 C40 123.1(3) . .
C40 C39 H39 118.4 . .
O7 C40 C39 123.7(3) . .
O7 C40 C41 116.4(2) . .
C39 C40 C41 119.9(3) . .
C42 C41 C40 118.9(3) . .
C42 C41 C46 118.1(3) . .
C46 C41 C40 123.1(3) . .
C41 C42 H42 119.2 . .
C43 C42 C41 121.7(3) . .
C43 C42 H42 119.2 . .
C42 C43 H43 120.3 . .
C42 C43 C44 119.3(3) . .
C44 C43 H43 120.3 . .
C43 C44 H44 120.1 . .
C45 C44 C43 119.8(3) . .
C45 C44 H44 120.1 . .
C44 C45 H45 119.6 . .
C46 C45 C44 120.8(3) . .
C46 C45 H45 119.6 . .
C41 C46 H46 119.9 . .
C45 C46 C41 120.3(3) . .
C45 C46 H46 119.9 . .

loop_
_geom_bond_atom_site_label_1
_geom_bond_atom_site_label_2
_geom_bond_distance
_geom_bond_site_symmetry_2
Gd1 Gd1 3.8898(9) 2_665
Gd1 O1 2.3489(19) 2_665
Gd1 O1 2.4298(19) .
Gd1 O4 2.354(2) .
Gd1 O5 2.348(2) .
Gd1 O6 2.325(2) .
Gd1 O7 2.337(2) .
Gd1 N1 2.501(2) .
Gd1 N2 2.679(2) .
O1 C2 1.329(3) .
O2 N3 1.230(4) .
O3 N3 1.207(4) .
O4 C23 1.248(3) .
O5 C25 1.287(3) .
O6 C38 1.270(3) .
O7 C40 1.261(3) .
N1 C1 1.360(3) .
N1 C9 1.324(3) .
N2 C10 1.278(4) .
N2 C11 1.421(3) .
N3 C14 1.473(4) .
C1 C2 1.438(4) .
C1 C6 1.429(4) .
C2 C3 1.380(4) .
C3 H3 0.9500 .
C3 C4 1.397(4) .
C4 H4 0.9500 .
C4 C5 1.371(4) .
C5 H5 0.9500 .
C5 C6 1.401(4) .
C6 C7 1.420(4) .
C7 H7 0.9500 .
C7 C8 1.360(4) .
C8 H8 0.9500 .
C8 C9 1.402(4) .
C9 C10 1.464(4) .
C10 H10 0.9500 .
C11 C12 1.388(4) .
C11 C16 1.386(4) .
C12 H12 0.9500 .
C12 C13 1.388(4) .
C13 H13 0.9500 .
C13 C14 1.391(5) .
C14 C15 1.371(4) .
C15 H15 0.9500 .
C15 C16 1.380(4) .
C16 H16 0.9500 .
C17 H17 0.9500 .
C17 C18 1.374(4) .
C17 C22 1.383(4) .
C18 H18 0.9500 .
C18 C19 1.375(5) .
C19 H19 0.9500 .
C19 C20 1.367(5) .
C20 H20 0.9500 .
C20 C21 1.383(4) .
C21 H21 0.9500 .
C21 C22 1.391(4) .
C22 C23 1.504(4) .
C23 C24 1.401(4) .
C24 H24 0.9500 .
C24 C25 1.398(4) .
C25 C26 1.491(4) .
C26 C27 1.402(4) .
C26 C31 1.395(4) .
C27 H27 0.9500 .
C27 C28 1.374(5) .
C28 H28 0.9500 .
C28 C29 1.384(5) .
C29 H29 0.9500 .
C29 C30 1.353(6) .
C30 H30 0.9500 .
C30 C31 1.399(5) .
C31 H31 0.9500 .
C32 H32 0.9500 .
C32 C33 1.386(4) .
C32 C37 1.379(4) .
C33 H33 0.9500 .
C33 C34 1.380(5) .
C34 H34 0.9500 .
C34 C35 1.372(5) .
C35 H35 0.9500 .
C35 C36 1.398(4) .
C36 H36 0.9500 .
C36 C37 1.391(4) .
C37 C38 1.510(4) .
C38 C39 1.386(4) .
C39 H39 0.9500 .
C39 C40 1.414(4) .
C40 C41 1.498(4) .
C41 C42 1.391(4) .
C41 C46 1.394(4) .
C42 H42 0.9500 .
C42 C43 1.377(5) .
C43 H43 0.9500 .
C43 C44 1.384(5) .
C44 H44 0.9500 .
C44 C45 1.376(5) .
C45 H45 0.9500 .
C45 C46 1.377(5) .
C46 H46 0.9500 .

loop_
_geom_torsion_atom_site_label_1
_geom_torsion_atom_site_label_2
_geom_torsion_atom_site_label_3
_geom_torsion_atom_site_label_4
_geom_torsion
_geom_torsion_site_symmetry_1
Gd1 O1 C2 C1 -170.11(17) 2_665
Gd1 O1 C2 C1 -3.2(3) .
Gd1 O1 C2 C3 176.3(2) .
Gd1 O1 C2 C3 9.4(4) 2_665
Gd1 O4 C23 C22 147.32(19) .
Gd1 O4 C23 C24 -34.2(4) .
Gd1 O5 C25 C24 28.1(4) .
Gd1 O5 C25 C26 -152.12(18) .
Gd1 O6 C38 C37 -167.03(18) .
Gd1 O6 C38 C39 11.8(4) .
Gd1 O7 C40 C39 -10.7(4) .
Gd1 O7 C40 C41 169.39(18) .
Gd1 N1 C1 C2 5.0(3) .
Gd1 N1 C1 C6 -175.5(2) .
Gd1 N1 C9 C8 175.2(2) .
Gd1 N1 C9 C10 -3.8(3) .
Gd1 N2 C10 C9 -3.5(3) .
Gd1 N2 C11 C12 -117.4(3) .
Gd1 N2 C11 C16 58.5(3) .
O1 C2 C3 C4 -178.3(3) .
O2 N3 C14 C13 -178.3(3) .
O2 N3 C14 C15 5.7(4) .
O3 N3 C14 C13 0.1(4) .
O3 N3 C14 C15 -175.8(3) .
O4 C23 C24 C25 -0.3(4) .
O5 C25 C26 C27 169.3(3) .
O5 C25 C26 C31 -12.0(4) .
O6 C38 C39 C40 3.8(5) .
O7 C40 C41 C42 -7.0(4) .
O7 C40 C41 C46 171.1(3) .
N1 C1 C2 O1 -1.3(4) .
N1 C1 C2 C3 179.1(2) .
N1 C1 C6 C5 178.8(3) .
N1 C1 C6 C7 -0.6(4) .
N1 C9 C10 N2 4.8(4) .
N2 C11 C12 C13 173.6(3) .
N2 C11 C16 C15 -173.9(3) .
N3 C14 C15 C16 176.7(3) .
C1 N1 C9 C8 -2.0(4) .
C1 N1 C9 C10 179.0(2) .
C1 C2 C3 C4 1.2(4) .
C1 C6 C7 C8 -0.7(4) .
C2 C1 C6 C5 -1.7(4) .
C2 C1 C6 C7 178.9(2) .
C2 C3 C4 C5 0.1(5) .
C3 C4 C5 C6 -2.3(5) .
C4 C5 C6 C1 3.0(4) .
C4 C5 C6 C7 -177.6(3) .
C5 C6 C7 C8 179.9(3) .
C6 C1 C2 O1 179.1(2) .
C6 C1 C2 C3 -0.4(4) .
C6 C7 C8 C9 0.7(4) .
C7 C8 C9 N1 0.6(4) .
C7 C8 C9 C10 179.6(3) .
C8 C9 C10 N2 -174.2(3) .
C9 N1 C1 C2 -177.6(2) .
C9 N1 C1 C6 2.0(4) .
C10 N2 C11 C12 50.9(4) .
C10 N2 C11 C16 -133.2(3) .
C11 N2 C10 C9 -172.6(3) .
C11 C12 C13 C14 1.6(5) .
C12 C11 C16 C15 2.1(4) .
C12 C13 C14 N3 -176.8(3) .
C12 C13 C14 C15 -0.9(5) .
C13 C14 C15 C16 0.9(5) .
C14 C15 C16 C11 -1.4(5) .
C16 C11 C12 C13 -2.3(5) .
C17 C18 C19 C20 0.6(5) .
C17 C22 C23 O4 -12.4(4) .
C17 C22 C23 C24 169.1(3) .
C18 C17 C22 C21 -1.0(4) .
C18 C17 C22 C23 -179.3(3) .
C18 C19 C20 C21 -1.6(5) .
C19 C20 C21 C22 1.3(5) .
C20 C21 C22 C17 0.0(5) .
C20 C21 C22 C23 178.3(3) .
C21 C22 C23 O4 169.4(3) .
C21 C22 C23 C24 -9.1(4) .
C22 C17 C18 C19 0.7(5) .
C22 C23 C24 C25 178.0(3) .
C23 C24 C25 O5 3.2(4) .
C23 C24 C25 C26 -176.6(3) .
C24 C25 C26 C27 -10.8(4) .
C24 C25 C26 C31 167.8(3) .
C25 C26 C27 C28 -179.9(3) .
C25 C26 C31 C30 -177.6(3) .
C26 C27 C28 C29 -2.1(6) .
C27 C26 C31 C30 1.1(5) .
C27 C28 C29 C30 0.2(6) .
C28 C29 C30 C31 2.4(6) .
C29 C30 C31 C26 -3.1(5) .
C31 C26 C27 C28 1.4(5) .
C32 C33 C34 C35 2.4(5) .
C32 C37 C38 O6 2.0(4) .
C32 C37 C38 C39 -176.9(3) .
C33 C32 C37 C36 -2.5(5) .
C33 C32 C37 C38 176.1(3) .
C33 C34 C35 C36 -1.0(6) .
C34 C35 C36 C37 -2.1(6) .
C35 C36 C37 C32 3.9(5) .
C35 C36 C37 C38 -174.7(3) .
C36 C37 C38 O6 -179.4(3) .
C36 C37 C38 C39 1.7(4) .
C37 C32 C33 C34 -0.6(5) .
C37 C38 C39 C40 -177.4(3) .
C38 C39 C40 O7 -4.3(5) .
C38 C39 C40 C41 175.6(3) .
C39 C40 C41 C42 173.1(3) .
C39 C40 C41 C46 -8.8(4) .
C40 C41 C42 C43 178.7(3) .
C40 C41 C46 C45 -177.1(3) .
C41 C42 C43 C44 -0.8(5) .
C42 C41 C46 C45 1.1(5) .
C42 C43 C44 C45 -0.4(6) .
C43 C44 C45 C46 2.0(6) .
C44 C45 C46 C41 -2.3(6) .
C46 C41 C42 C43 0.5(5) .
